data_1560916
loop_
_publ_author_name
'Cramer, Alisha J.'
'Cole, Jacqueline M.'

_publ_section_title
;
 Host-guest prospects of neodymium and gadolinium ultraphosphate
 frameworks for nuclear waste storage: Multi-temperature topological
 analysis of nanoporous cages in RP5O14
;
_journal_name_full 'Journal of Solid State Chemistry'
_journal_page_first 250
_journal_page_last 257
_journal_paper_doi 10.1016/j.jssc.2018.07.020
_journal_volume 266
_journal_year 2018
_chemical_formula_sum 'Gd O14 P5'
_chemical_formula_weight 536.10
_space_group_IT_number 14
_space_group_name_Hall '-P 2ybc'
_space_group_name_H-M_alt 'P 1 21/c 1'
_symmetry_cell_setting monoclinic
_symmetry_space_group_name_H-M 'P 1 21/c 1'
_atom_sites_solution_hydrogens none
_atom_sites_solution_primary direct
_atom_sites_solution_secondary difmap
_audit_creation_method SHELXL-97
_cell_angle_alpha 90.00
_cell_angle_beta 90.00(3)
_cell_angle_gamma 90.00
_cell_formula_units_Z 4
_cell_length_a 8.7910(18)
_cell_length_b 8.9110(18)
_cell_length_c 12.870(3)
_cell_measurement_reflns_used 512
_cell_measurement_temperature 450(2)
_cell_measurement_theta_max 28.28
_cell_measurement_theta_min 2.0
_cell_volume 1008.2(4)
_computing_cell_refinement
;
Rigaku CrystalClear-SM Expert 2.0
;
_computing_data_collection 'Rigaku CrystalClear-SM Expert 2.0'
_computing_data_reduction
;
Rigaku CrystalClear-SM Expert 2.0
;
_computing_molecular_graphics
;
SHELXTL-PLUS (Sheldrick, 1995)
;
_computing_publication_material 'SHELXL-97 (Sheldrick, 1997)'
_computing_structure_refinement 'SHELXL-97 (Sheldrick, 1997)'
_computing_structure_solution 'SHELXS-97 (Sheldrick, 1990)'
_diffrn_ambient_temperature 450(2)
_diffrn_measured_fraction_theta_full 0.769
_diffrn_measured_fraction_theta_max 0.769
_diffrn_measurement_device_type 'Rigaku Saturn 724+ CCD'
_diffrn_measurement_method '\w scans'
_diffrn_radiation_monochromator graphite
_diffrn_radiation_source 'fine-focus sealed tube'
_diffrn_radiation_type MoK\a
_diffrn_radiation_wavelength 0.71073
_diffrn_reflns_av_R_equivalents 0.0446
_diffrn_reflns_av_sigmaI/netI 0.0261
_diffrn_reflns_limit_h_max 11
_diffrn_reflns_limit_h_min -6
_diffrn_reflns_limit_k_max 6
_diffrn_reflns_limit_k_min -12
_diffrn_reflns_limit_l_max 17
_diffrn_reflns_limit_l_min -17
_diffrn_reflns_number 3748
_diffrn_reflns_theta_full 30.85
_diffrn_reflns_theta_max 30.85
_diffrn_reflns_theta_min 1.58
_diffrn_standards_decay_% 0
_diffrn_standards_interval_count 0
_diffrn_standards_interval_time 0
_diffrn_standards_number 0
_exptl_absorpt_coefficient_mu 7.461
_exptl_absorpt_correction_T_max 0.105
_exptl_absorpt_correction_T_min 0.069
_exptl_absorpt_correction_type empirical
_exptl_absorpt_process_details
;
T. Higashi, ABSCOR, empirical absorption correction
;
_exptl_crystal_colour colourless
_exptl_crystal_density_diffrn 3.532
_exptl_crystal_density_method 'not measured'
_exptl_crystal_description block
_exptl_crystal_F_000 1004
_exptl_crystal_size_max 0.4
_exptl_crystal_size_mid 0.4
_exptl_crystal_size_min 0.3
_refine_diff_density_max 1.452
_refine_diff_density_min -1.788
_refine_diff_density_rms 0.314
_refine_ls_extinction_coef 0.0120(9)
_refine_ls_extinction_expression Fc^*^=kFc[1+0.001xFc^2^\l^3^/sin(2\q)]^-1/4^
_refine_ls_extinction_method SHELXL
_refine_ls_goodness_of_fit_ref 1.072
_refine_ls_hydrogen_treatment none
_refine_ls_matrix_type full
_refine_ls_number_parameters 183
_refine_ls_number_reflns 2445
_refine_ls_number_restraints 0
_refine_ls_restrained_S_all 1.072
_refine_ls_R_factor_all 0.0382
_refine_ls_R_factor_gt 0.0379
_refine_ls_shift/su_max 0.000
_refine_ls_shift/su_mean 0.000
_refine_ls_structure_factor_coef Fsqd
_refine_ls_weighting_details 'calc w=1/[\s^2^(Fo^2^)+(0.0764P)^2^+2.0528P] where P=(Fo^2^+2Fc^2^)/3'
_refine_ls_weighting_scheme calc
_refine_ls_wR_factor_gt 0.1032
_refine_ls_wR_factor_ref 0.1037
_reflns_number_gt 2407
_reflns_number_total 2445
_reflns_threshold_expression >2sigma(I)
_cod_data_source_file 2gd450d-1bmono.cif
_cod_data_source_block 2gd450d-1b
_cod_original_sg_symbol_H-M P2(1)/c
_cod_database_code 1560916

loop_
_symmetry_equiv_pos_as_xyz
'x, y, z'
'-x, y+1/2, -z+1/2'
'-x, -y, -z'
'x, -y-1/2, z-1/2'

loop_
_atom_site_label
_atom_site_type_symbol
_atom_site_fract_x
_atom_site_fract_y
_atom_site_fract_z
_atom_site_U_iso_or_equiv
_atom_site_adp_type
_atom_site_occupancy
_atom_site_symmetry_multiplicity
_atom_site_calc_flag
_atom_site_refinement_flags
_atom_site_disorder_assembly
_atom_site_disorder_group
Gd1 Gd 0.77705(2) 0.18989(2) 0.49992(3) 0.00987(14) Uani 1 1 d . . .
P1 P 1.2645(4) 0.45067(19) 0.33508(13) 0.0125(5) Uani 1 1 d . . .
P2 P 1.2624(3) 0.45124(18) 0.66487(13) 0.0089(5) Uani 1 1 d . . .
P3 P 1.5019(4) 0.4982(3) 0.17250(9) 0.0102(2) Uani 1 1 d . . .
P4 P 1.18530(13) 0.24479(12) 0.50001(17) 0.0105(2) Uani 1 1 d . . .
P5 P 0.9968(4) 0.4996(3) 0.20193(9) 0.0112(2) Uani 1 1 d . . .
O1 O 1.5826(8) 0.3761(6) 0.1193(5) 0.0191(12) Uani 1 1 d . . .
O2 O 1.2815(17) 0.3081(5) 0.5950(4) 0.0172(14) Uani 1 1 d . . .
O3 O 1.2887(17) 0.3140(6) 0.4074(4) 0.0199(14) Uani 1 1 d . . .
O4 O 1.0297(5) 0.3115(4) 0.4937(4) 0.0165(8) Uani 1 1 d . . .
O5 O 0.7284(13) 0.4024(5) 0.3856(4) 0.0245(16) Uani 1 1 d . . .
O6 O 0.7265(12) 0.4056(6) 0.6112(4) 0.0249(15) Uani 1 1 d . . .
O7 O 1.0856(9) 0.6175(6) 0.1469(4) 0.0203(14) Uani 1 1 d . . .
O8 O 1.3878(12) 0.4176(8) 0.2550(6) 0.036(2) Uani 1 1 d . . .
O9 O 1.1069(9) 0.4070(7) 0.2779(5) 0.0204(13) Uani 1 1 d . . .
O10 O 1.1125(11) 0.4216(8) 0.7146(5) 0.0283(17) Uani 1 1 d . . .
O11 O 1.3872(9) 0.4172(6) 0.7492(4) 0.0167(13) Uani 1 1 d . . .
O12 O 0.9111(10) 0.1165(7) 0.6495(4) 0.0239(16) Uani 1 1 d . . .
O13 O 0.5796(10) 0.1141(6) 0.3852(4) 0.0204(13) Uani 1 1 d . . .
O14 O 1.2086(5) 0.0819(5) 0.4948(4) 0.0218(9) Uani 1 1 d . . .

loop_
_atom_site_aniso_label
_atom_site_aniso_U_11
_atom_site_aniso_U_22
_atom_site_aniso_U_33
_atom_site_aniso_U_23
_atom_site_aniso_U_13
_atom_site_aniso_U_12
Gd1 0.00966(19) 0.00938(17) 0.01058(17) -0.00004(12) -0.0010(8) -0.00020(5)
P1 0.0158(16) 0.0121(8) 0.0096(7) 0.0006(6) 0.0017(12) -0.0005(8)
P2 0.0061(13) 0.0095(7) 0.0110(7) 0.0000(6) 0.0001(11) 0.0005(7)
P3 0.0079(5) 0.0126(5) 0.0102(4) -0.0018(8) 0.0012(13) 0.0004(4)
P4 0.0104(4) 0.0097(5) 0.0114(4) -0.0043(8) 0.0009(13) -0.0009(4)
P5 0.0090(5) 0.0148(5) 0.0098(5) -0.0040(8) 0.0026(12) 0.0004(4)
O1 0.008(3) 0.027(3) 0.022(2) -0.0036(19) 0.012(3) 0.010(3)
O2 0.020(4) 0.021(2) 0.011(2) -0.0020(15) -0.003(4) 0.015(3)
O3 0.017(4) 0.028(3) 0.015(2) 0.0106(17) 0.004(4) -0.003(3)
O4 0.0138(17) 0.0168(16) 0.019(2) 0.0081(17) 0.011(3) -0.0010(11)
O5 0.041(5) 0.0101(19) 0.022(2) 0.0092(19) -0.001(4) -0.012(3)
O6 0.025(4) 0.020(2) 0.029(3) -0.007(2) 0.009(4) 0.009(3)
O7 0.016(4) 0.021(3) 0.024(3) -0.0011(18) 0.011(3) -0.007(3)
O8 0.046(5) 0.022(3) 0.040(4) 0.011(3) 0.023(4) 0.021(3)
O9 0.009(3) 0.013(2) 0.039(3) -0.0008(19) -0.019(2) -0.003(2)
O10 0.036(4) 0.023(3) 0.026(3) -0.017(2) 0.012(3) -0.018(3)
O11 0.025(3) 0.015(2) 0.010(2) 0.0075(17) -0.014(2) -0.016(2)
O12 0.025(4) 0.031(3) 0.017(3) 0.015(2) -0.001(3) -0.002(3)
O13 0.027(4) 0.015(2) 0.019(3) -0.0019(17) -0.002(3) 0.003(3)
O14 0.029(2) 0.0104(16) 0.026(2) -0.003(2) 0.013(4) -0.0015(13)

loop_
_atom_type_symbol
_atom_type_description
_atom_type_scat_dispersion_real
_atom_type_scat_dispersion_imag
_atom_type_scat_source
O O 0.0106 0.0060 'International Tables Vol C Tables 4.2.6.8 and 6.1.1.4'
P P 0.1023 0.0942 'International Tables Vol C Tables 4.2.6.8 and 6.1.1.4'
Gd Gd -0.1653 3.9035 'International Tables Vol C Tables 4.2.6.8 and 6.1.1.4'

loop_
_geom_angle_atom_site_label_1
_geom_angle_atom_site_label_2
_geom_angle_atom_site_label_3
_geom_angle
_geom_angle_site_symmetry_1
_geom_angle_site_symmetry_3
O7 Gd1 O12 109.08(14) 2_745 .
O7 Gd1 O1 146.0(2) 2_745 4_466
O12 Gd1 O1 76.2(3) . 4_466
O7 Gd1 O13 78.3(3) 2_745 .
O12 Gd1 O13 142.7(2) . .
O1 Gd1 O13 78.79(14) 4_466 .
O7 Gd1 O14 73.74(18) 2_745 3_756
O12 Gd1 O14 70.9(2) . 3_756
O1 Gd1 O14 76.81(18) 4_466 3_756
O13 Gd1 O14 76.81(17) . 3_756
O7 Gd1 O5 79.4(2) 2_745 .
O12 Gd1 O5 143.1(2) . .
O1 Gd1 O5 117.2(3) 4_466 .
O13 Gd1 O5 73.6(2) . .
O14 Gd1 O5 143.34(18) 3_756 .
O7 Gd1 O6 142.0(2) 2_745 .
O12 Gd1 O6 80.2(2) . .
O1 Gd1 O6 71.6(2) 4_466 .
O13 Gd1 O6 117.1(3) . .
O14 Gd1 O6 141.26(18) 3_756 .
O5 Gd1 O6 73.13(16) . .
O7 Gd1 O4 68.3(2) 2_745 .
O12 Gd1 O4 72.4(2) . .
O1 Gd1 O4 140.9(2) 4_466 .
O13 Gd1 O4 139.5(2) . .
O14 Gd1 O4 113.05(13) 3_756 .
O5 Gd1 O4 78.3(3) . .
O6 Gd1 O4 80.6(3) . .
O6 P1 O8 116.9(5) 3_766 .
O6 P1 O3 113.5(3) 3_766 .
O8 P1 O3 99.1(5) . .
O6 P1 O9 118.3(5) 3_766 .
O8 P1 O9 104.8(4) . .
O3 P1 O9 101.6(5) . .
O5 P2 O10 113.5(5) 3_766 .
O5 P2 O2 117.7(3) 3_766 .
O10 P2 O2 101.3(6) . .
O5 P2 O11 116.1(4) 3_766 .
O10 P2 O11 106.6(4) . .
O2 P2 O11 99.4(5) . .
O13 P3 O1 121.6(2) 2_755 .
O13 P3 O11 106.7(3) 2_755 3_866
O1 P3 O11 110.5(4) . 3_866
O13 P3 O8 110.0(4) 2_755 .
O1 P3 O8 106.0(4) . .
O11 P3 O8 100.0(3) 3_866 .
O14 P4 O4 121.3(2) . .
O14 P4 O2 108.2(3) . .
O4 P4 O2 112.8(5) . .
O14 P4 O3 105.3(3) . .
O4 P4 O3 108.8(5) . .
O2 P4 O3 97.6(3) . .
O12 P5 O7 123.8(2) 4_565 .
O12 P5 O10 108.3(4) 4_565 3_766
O7 P5 O10 108.9(4) . 3_766
O12 P5 O9 103.3(4) 4_565 .
O7 P5 O9 109.7(4) . .
O10 P5 O9 100.3(3) 3_766 .
P3 O1 Gd1 146.5(4) . 4_665
P2 O2 P4 132.2(7) . .
P1 O3 P4 131.7(9) . .
P4 O4 Gd1 130.28(18) . .
P2 O5 Gd1 162.5(6) 3_766 .
P1 O6 Gd1 164.1(6) 3_766 .
P5 O7 Gd1 148.4(3) . 2_755
P1 O8 P3 142.6(5) . .
P5 O9 P1 132.1(4) . .
P2 O10 P5 137.8(5) . 3_766
P2 O11 P3 140.6(4) . 3_866
P5 O12 Gd1 147.4(4) 4_566 .
P3 O13 Gd1 151.1(4) 2_745 .
P4 O14 Gd1 173.4(3) . 3_756

loop_
_geom_bond_atom_site_label_1
_geom_bond_atom_site_label_2
_geom_bond_distance
_geom_bond_site_symmetry_2
Gd1 O7 2.333(6) 2_745
Gd1 O12 2.350(6) .
Gd1 O1 2.373(6) 4_466
Gd1 O13 2.376(7) .
Gd1 O14 2.426(4) 3_756
Gd1 O5 2.436(5) .
Gd1 O6 2.438(5) .
Gd1 O4 2.473(4) .
P1 O6 1.457(6) 3_766
P1 O8 1.524(9) .
P1 O3 1.548(6) .
P1 O9 1.617(8) .
P2 O5 1.459(5) 3_766
P2 O10 1.489(9) .
P2 O2 1.569(5) .
P2 O11 1.573(7) .
P3 O13 1.460(7) 2_755
P3 O1 1.468(5) .
P3 O11 1.592(6) 3_866
P3 O8 1.628(9) .
P4 O14 1.467(4) .
P4 O4 1.493(4) .
P4 O2 1.590(9) .
P4 O3 1.620(9) .
P5 O12 1.447(7) 4_565
P5 O7 1.488(6) .
P5 O10 1.603(8) 3_766
P5 O9 1.604(7) .
O1 Gd1 2.373(6) 4_665
O5 P2 1.459(5) 3_766
O6 P1 1.457(6) 3_766
O7 Gd1 2.333(6) 2_755
O10 P5 1.603(8) 3_766
O11 P3 1.592(6) 3_866
O12 P5 1.447(7) 4_566
O13 P3 1.460(7) 2_745
O14 Gd1 2.426(4) 3_756

_cod_database_fobs_code 1560916
